data_4306144
loop_
_publ_author_name
'Nail M. Shavaleev'
'Rosario Scopelliti'
'Fr\'ed\'eric Gumy'
'Jean-Claude G. B\"unzli'

_publ_contact_author_address
;Ecole polytechnique f\'ed\'erale de Lausanne
Institut des sciences et ing\'enierie chimiques
EPFL SB ISIC LCSL
BCH 1402 (B\^at. BCH)
CH-1015 Lausanne
Switzerland
;
_publ_contact_author_email jean-claude.bunzli@epfl.ch
_publ_contact_author_fax '+41 21 693 98 25'
_publ_contact_author_name 'Jean-Claude B\"unzli'
_publ_contact_author_phone '+41 21 693 98 21'
_publ_section_title
;
Near-Infrared Luminescence of Nine-Coordinate Neodymium Complexes with
Benzimidazole-Substituted 8-Hydroxyquinolines
;
_journal_name_full 'Inorganic Chemistry'
_journal_page_first 9055
_journal_page_last 9068
_journal_paper_doi 10.1021/ic8010585
_journal_volume 47
_journal_year 2008
_chemical_formula_moiety 'C63 H60 La N9 O3, 2(C2 H3 N)'
_chemical_formula_sum 'C67 H66 La N11 O3'
_chemical_formula_weight 1212.22
_chemical_name_systematic
; 
 ? 
;
_space_group_IT_number 14
_symmetry_cell_setting monoclinic
_symmetry_space_group_name_Hall '-P 2ybc'
_symmetry_space_group_name_H-M 'P 1 21/c 1'
_atom_sites_solution_hydrogens geom
_atom_sites_solution_primary direct
_atom_sites_solution_secondary difmap
_audit_creation_method SHELXL-97
_cell_angle_alpha 90.00
_cell_angle_beta 102.443(4)
_cell_angle_gamma 90.00
_cell_formula_units_Z 4
_cell_length_a 19.4306(8)
_cell_length_b 25.3001(8)
_cell_length_c 12.7795(5)
_cell_measurement_reflns_used 11999
_cell_measurement_temperature 140(2)
_cell_measurement_theta_max 27.5687
_cell_measurement_theta_min 2.5304
_cell_volume 6134.8(4)
_computing_cell_refinement
; 
CrysAlis RED, Oxford Diffraction Ltd., 
Version 1.171.32.5 (release 08-05-2007 CrysAlis171 .NET) 
(compiled May  8 2007,13:10:02) 
;
_computing_data_collection
; 
CrysAlis CCD, Oxford Diffraction Ltd., 
Version 1.171.32.5 (release 08-05-2007 CrysAlis171 .NET) 
(compiled May  8 2007,13:10:02) 
;
_computing_data_reduction
; 
CrysAlis RED, Oxford Diffraction Ltd., 
Version 1.171.32.5 (release 08-05-2007 CrysAlis171 .NET) 
(compiled May  8 2007,13:10:02) 
;
_computing_molecular_graphics 'Bruker SHELXTL'
_computing_publication_material 'Bruker SHELXTL'
_computing_structure_refinement 'SHELXL-97 (Sheldrick, 1997)'
_computing_structure_solution 'SHELXS-97 (Sheldrick, 1990)'
_diffrn_ambient_temperature 140(2)
_diffrn_detector_area_resol_mean 8.2812
_diffrn_measured_fraction_theta_full 0.996
_diffrn_measured_fraction_theta_max 0.996
_diffrn_measurement_device_type 'Oxford Diffraction, KM4/Sapphire CCD'
_diffrn_measurement_method 'phi and omega scans'
_diffrn_radiation_monochromator graphite
_diffrn_radiation_source 'fine-focus sealed tube'
_diffrn_radiation_type MoK\a
_diffrn_radiation_wavelength 0.71073
_diffrn_reflns_av_R_equivalents 0.1118
_diffrn_reflns_av_sigmaI/netI 0.1259
_diffrn_reflns_limit_h_max 24
_diffrn_reflns_limit_h_min -24
_diffrn_reflns_limit_k_max 31
_diffrn_reflns_limit_k_min -31
_diffrn_reflns_limit_l_max 15
_diffrn_reflns_limit_l_min -15
_diffrn_reflns_number 51160
_diffrn_reflns_theta_full 26.37
_diffrn_reflns_theta_max 26.37
_diffrn_reflns_theta_min 2.53
_exptl_absorpt_coefficient_mu 0.751
_exptl_absorpt_correction_T_max 1.00000
_exptl_absorpt_correction_T_min 0.67321
_exptl_absorpt_correction_type multi-scan
_exptl_absorpt_process_details
; 
CrysAlis RED, Oxford Diffraction Ltd., 
Version 1.171.32.5 (release 08-05-2007 CrysAlis171 .NET) 
(compiled May  8 2007,13:10:02) 
Empirical absorption correction using spherical harmonics, 
 implemented in SCALE3 ABSPACK scaling algorithm. 
;
_exptl_crystal_colour red
_exptl_crystal_density_diffrn 1.312
_exptl_crystal_density_method 'not measured'
_exptl_crystal_description prismatic
_exptl_crystal_F_000 2504
_exptl_crystal_size_max 0.25
_exptl_crystal_size_mid 0.19
_exptl_crystal_size_min 0.13
_platon_squeeze_details
;
;
_refine_diff_density_max 1.011
_refine_diff_density_min -0.792
_refine_diff_density_rms 0.118
_refine_ls_extinction_method none
_refine_ls_goodness_of_fit_ref 1.107
_refine_ls_hydrogen_treatment riding
_refine_ls_matrix_type full
_refine_ls_number_parameters 739
_refine_ls_number_reflns 12479
_refine_ls_number_restraints 0
_refine_ls_restrained_S_all 1.107
_refine_ls_R_factor_all 0.1434
_refine_ls_R_factor_gt 0.0822
_refine_ls_shift/su_max 0.001
_refine_ls_shift/su_mean 0.000
_refine_ls_structure_factor_coef Fsqd
_refine_ls_weighting_details 'calc w=1/[\s^2^(Fo^2^)+(0.0287P)^2^+26.8607P] where P=(Fo^2^+2Fc^2^)/3'
_refine_ls_weighting_scheme calc
_refine_ls_wR_factor_gt 0.1327
_refine_ls_wR_factor_ref 0.1523
_reflns_number_gt 7892
_reflns_number_total 12479
_reflns_threshold_expression >2sigma(I)
_cod_data_source_file ic8010585_si_005_07.cif
_cod_data_source_block '[La(L-Me)3]'
_cod_depositor_comments
;
The following automatic conversions were performed:
'_symmetry_cell_setting' value 'Monoclinic' changed to 'monoclinic'
according to '/home/saulius/struct/CIF-dictionaries/cif_core.dic'
dictionary named 'cif_core.dic' version 2.4.1 from 2010-06-29.

Automatic conversion script
Id: cif_fix_enum 1527 2010-12-29 10:47:43Z saulius 
;
_cod_database_code 4306144

loop_
_symmetry_equiv_pos_as_xyz
'x, y, z'
'-x, y+1/2, -z+1/2'
'-x, -y, -z'
'x, -y-1/2, z-1/2'

loop_
_atom_site_label
_atom_site_type_symbol
_atom_site_fract_x
_atom_site_fract_y
_atom_site_fract_z
_atom_site_U_iso_or_equiv
_atom_site_adp_type
_atom_site_occupancy
_atom_site_symmetry_multiplicity
_atom_site_calc_flag
_atom_site_refinement_flags
_atom_site_disorder_assembly
_atom_site_disorder_group
La1 La 0.28946(2) 0.092042(15) 0.43839(3) 0.02224(11) Uani 1 1 d . . .
O1 O 0.3665(2) 0.08287(17) 0.6051(4) 0.0322(12) Uani 1 1 d . . .
O2 O 0.2082(3) 0.08901(19) 0.5607(4) 0.0394(11) Uani 1 1 d . . .
O3 O 0.3664(2) 0.15007(18) 0.3728(4) 0.0326(12) Uani 1 1 d . . .
N1 N 0.3061(3) 0.1769(2) 0.5535(4) 0.0271(13) Uani 1 1 d . . .
N2 N 0.2083(3) 0.1771(2) 0.3682(4) 0.0292(14) Uani 1 1 d . . .
N3 N 0.2096(3) 0.2655(2) 0.3511(5) 0.0307(14) Uani 1 1 d . . .
N4 N 0.1637(3) 0.0500(2) 0.3669(4) 0.0325(14) Uani 1 1 d . . .
N5 N 0.2509(3) 0.0569(2) 0.2204(5) 0.0316(14) Uani 1 1 d . . .
N6 N 0.2142(3) -0.0233(2) 0.1571(5) 0.0374(16) Uani 1 1 d . . .
N7 N 0.4000(3) 0.0482(2) 0.3815(4) 0.0258(13) Uani 1 1 d . . .
N8 N 0.3049(3) -0.0158(2) 0.4453(4) 0.0272(14) Uani 1 1 d . . .
N9 N 0.3449(3) -0.0884(2) 0.3761(4) 0.0327(13) Uani 1 1 d . . .
C1 C 0.3750(4) 0.1187(3) 0.6810(5) 0.0295(16) Uani 1 1 d . . .
C2 C 0.4117(4) 0.1108(3) 0.7856(6) 0.0356(18) Uani 1 1 d . . .
H2 H 0.4328 0.0774 0.8058 0.043 Uiso 1 1 calc R . .
C3 C 0.4181(4) 0.1515(3) 0.8621(6) 0.037(2) Uani 1 1 d . . .
H3 H 0.4430 0.1444 0.9332 0.045 Uiso 1 1 calc R . .
C4 C 0.3901(4) 0.2009(3) 0.8384(6) 0.0323(18) Uani 1 1 d . . .
H4 H 0.3953 0.2275 0.8919 0.039 Uiso 1 1 calc R . .
C5 C 0.3530(4) 0.2113(3) 0.7315(6) 0.0297(17) Uani 1 1 d . . .
C6 C 0.3442(3) 0.1700(3) 0.6545(5) 0.0276(16) Uani 1 1 d . . .
C7 C 0.3213(3) 0.2605(3) 0.6984(6) 0.0297(16) Uani 1 1 d . . .
H7 H 0.3257 0.2892 0.7474 0.036 Uiso 1 1 calc R . .
C8 C 0.2841(4) 0.2665(3) 0.5953(6) 0.0322(17) Uani 1 1 d . . .
H8 H 0.2635 0.2997 0.5717 0.039 Uiso 1 1 calc R . .
C9 C 0.2766(4) 0.2231(3) 0.5239(6) 0.0294(16) Uani 1 1 d . . .
C10 C 0.2321(3) 0.2225(3) 0.4144(5) 0.0274(16) Uani 1 1 d . . .
C11 C 0.1654(4) 0.2466(3) 0.2604(6) 0.0309(17) Uani 1 1 d . . .
C12 C 0.1299(4) 0.2715(3) 0.1684(6) 0.0352(18) Uani 1 1 d . . .
H12 H 0.1336 0.3087 0.1606 0.042 Uiso 1 1 calc R . .
C13 C 0.0889(4) 0.2417(3) 0.0879(6) 0.0343(18) Uani 1 1 d . . .
C14 C 0.0852(4) 0.1863(3) 0.1010(6) 0.0352(18) Uani 1 1 d . . .
H14 H 0.0560 0.1659 0.0465 0.042 Uiso 1 1 calc R . .
C15 C 0.1233(4) 0.1608(3) 0.1921(6) 0.0360(18) Uani 1 1 d . . .
H15 H 0.1208 0.1235 0.1989 0.043 Uiso 1 1 calc R . .
C16 C 0.1647(4) 0.1906(3) 0.2720(6) 0.0281(16) Uani 1 1 d . . .
C17 C 0.2265(4) 0.3219(3) 0.3657(6) 0.0308(17) Uani 1 1 d . . .
H17A H 0.2354 0.3365 0.2980 0.037 Uiso 1 1 calc R . .
H17B H 0.2703 0.3260 0.4216 0.037 Uiso 1 1 calc R . .
C18 C 0.1680(4) 0.3531(3) 0.3981(6) 0.0340(18) Uani 1 1 d . . .
H18A H 0.1621 0.3408 0.4692 0.041 Uiso 1 1 calc R . .
H18B H 0.1233 0.3464 0.3458 0.041 Uiso 1 1 calc R . .
C19 C 0.1831(4) 0.4123(3) 0.4031(6) 0.0387(18) Uani 1 1 d . . .
H19A H 0.2276 0.4189 0.4559 0.046 Uiso 1 1 calc R . .
H19B H 0.1896 0.4243 0.3322 0.046 Uiso 1 1 calc R . .
C20 C 0.1249(4) 0.4441(3) 0.4340(6) 0.049(2) Uani 1 1 d . . .
H20A H 0.0801 0.4362 0.3846 0.074 Uiso 1 1 calc R . .
H20B H 0.1354 0.4819 0.4302 0.074 Uiso 1 1 calc R . .
H20C H 0.1215 0.4350 0.5073 0.074 Uiso 1 1 calc R . .
C21 C 0.0507(4) 0.2670(3) -0.0149(6) 0.050(2) Uani 1 1 d . . .
H21A H 0.0617 0.3048 -0.0134 0.075 Uiso 1 1 calc R . .
H21B H -0.0002 0.2622 -0.0227 0.075 Uiso 1 1 calc R . .
H21C H 0.0658 0.2504 -0.0756 0.075 Uiso 1 1 calc R . .
C22 C 0.1404(4) 0.0808(3) 0.5293(6) 0.0364(19) Uani 1 1 d . . .
C23 C 0.0917(4) 0.0890(3) 0.5928(6) 0.0347(16) Uani 1 1 d . . .
H23 H 0.1070 0.1015 0.6641 0.042 Uiso 1 1 calc R . .
C24 C 0.0199(4) 0.0788(3) 0.5520(7) 0.043(2) Uani 1 1 d . . .
H24 H -0.0125 0.0865 0.5960 0.051 Uiso 1 1 calc R . .
C25 C -0.0057(4) 0.0585(3) 0.4522(6) 0.041(2) Uani 1 1 d . . .
H25 H -0.0546 0.0520 0.4276 0.049 Uiso 1 1 calc R . .
C26 C 0.0423(4) 0.0476(3) 0.3865(6) 0.0345(18) Uani 1 1 d . . .
C27 C 0.1146(4) 0.0598(3) 0.4254(6) 0.0320(17) Uani 1 1 d . . .
C28 C 0.0239(4) 0.0232(3) 0.2862(6) 0.0395(19) Uani 1 1 d . . .
H28 H -0.0241 0.0153 0.2563 0.047 Uiso 1 1 calc R . .
C29 C 0.0744(4) 0.0109(3) 0.2313(6) 0.0365(19) Uani 1 1 d . . .
H29 H 0.0619 -0.0076 0.1653 0.044 Uiso 1 1 calc R . .
C30 C 0.1460(4) 0.0256(3) 0.2723(6) 0.0333(18) Uani 1 1 d . . .
C31 C 0.2029(4) 0.0194(3) 0.2170(5) 0.0324(17) Uani 1 1 d . . .
C32 C 0.2748(4) -0.0113(3) 0.1189(6) 0.0355(18) Uani 1 1 d . . .
C33 C 0.3099(4) -0.0415(3) 0.0557(6) 0.044(2) Uani 1 1 d . . .
H33 H 0.2943 -0.0757 0.0306 0.053 Uiso 1 1 calc R . .
C34 C 0.3704(4) -0.0177(4) 0.0317(6) 0.047(2) Uani 1 1 d . . .
C35 C 0.3883(4) 0.0338(4) 0.0658(7) 0.050(2) Uani 1 1 d . . .
H35 H 0.4274 0.0498 0.0445 0.060 Uiso 1 1 calc R . .
C36 C 0.3529(4) 0.0629(3) 0.1281(6) 0.0399(19) Uani 1 1 d . . .
H36 H 0.3675 0.0976 0.1512 0.048 Uiso 1 1 calc R . .
C37 C 0.2945(4) 0.0390(3) 0.1559(5) 0.0340(18) Uani 1 1 d . . .
C38 C 0.1839(4) -0.0769(3) 0.1608(7) 0.045(2) Uani 1 1 d . . .
H38A H 0.2230 -0.1027 0.1771 0.054 Uiso 1 1 calc R . .
H38B H 0.1587 -0.0782 0.2204 0.054 Uiso 1 1 calc R . .
C39 C 0.1350(4) -0.0933(4) 0.0614(7) 0.058(2) Uani 1 1 d . . .
H39A H 0.1601 -0.0942 0.0018 0.070 Uiso 1 1 calc R . .
H39B H 0.0960 -0.0674 0.0431 0.070 Uiso 1 1 calc R . .
C40 C 0.1044(5) -0.1491(4) 0.0764(9) 0.071(3) Uani 1 1 d . . .
H40A H 0.0746 -0.1609 0.0075 0.086 Uiso 1 1 calc R . .
H40B H 0.1437 -0.1746 0.0966 0.086 Uiso 1 1 calc R . .
C41 C 0.0601(6) -0.1493(4) 0.1633(8) 0.080(3) Uani 1 1 d . . .
H41A H 0.0907 -0.1418 0.2333 0.120 Uiso 1 1 calc R . .
H41B H 0.0380 -0.1840 0.1651 0.120 Uiso 1 1 calc R . .
H41C H 0.0234 -0.1221 0.1466 0.120 Uiso 1 1 calc R . .
C42 C 0.4128(5) -0.0488(4) -0.0325(8) 0.070(3) Uani 1 1 d . . .
H42A H 0.3818 -0.0735 -0.0797 0.106 Uiso 1 1 calc R . .
H42B H 0.4497 -0.0686 0.0161 0.106 Uiso 1 1 calc R . .
H42C H 0.4345 -0.0246 -0.0758 0.106 Uiso 1 1 calc R . .
C43 C 0.4299(4) 0.1375(3) 0.3588(5) 0.0280(16) Uani 1 1 d . . .
C44 C 0.4787(4) 0.1732(3) 0.3353(6) 0.0349(18) Uani 1 1 d . . .
H44 H 0.4666 0.2095 0.3270 0.042 Uiso 1 1 calc R . .
C45 C 0.5451(4) 0.1568(3) 0.3236(6) 0.041(2) Uani 1 1 d . . .
H45 H 0.5775 0.1826 0.3097 0.049 Uiso 1 1 calc R . .
C46 C 0.5652(4) 0.1050(3) 0.3316(6) 0.0353(18) Uani 1 1 d . . .
H46 H 0.6112 0.0952 0.3245 0.042 Uiso 1 1 calc R . .
C47 C 0.5178(4) 0.0669(3) 0.3503(5) 0.0288(16) Uani 1 1 d . . .
C48 C 0.4499(4) 0.0825(3) 0.3639(6) 0.0316(17) Uani 1 1 d . . .
C49 C 0.5305(4) 0.0116(3) 0.3558(6) 0.0334(18) Uani 1 1 d . . .
H49 H 0.5751 -0.0017 0.3491 0.040 Uiso 1 1 calc R . .
C50 C 0.4789(4) -0.0229(3) 0.3705(6) 0.0337(18) Uani 1 1 d . . .
H50 H 0.4876 -0.0598 0.3729 0.040 Uiso 1 1 calc R . .
C51 C 0.4136(4) -0.0034(3) 0.3822(6) 0.0308(17) Uani 1 1 d . . .
C52 C 0.3551(4) -0.0361(3) 0.4003(5) 0.0288(16) Uani 1 1 d . . .
C53 C 0.2859(4) -0.1038(3) 0.4118(6) 0.0366(19) Uani 1 1 d . . .
C54 C 0.2519(4) -0.1524(3) 0.4082(6) 0.041(2) Uani 1 1 d . . .
H54 H 0.2691 -0.1825 0.3774 0.050 Uiso 1 1 calc R . .
C55 C 0.1924(4) -0.1554(3) 0.4507(7) 0.045(2) Uani 1 1 d . . .
C56 C 0.1681(4) -0.1103(3) 0.4972(7) 0.047(2) Uani 1 1 d . . .
H56 H 0.1283 -0.1133 0.5288 0.057 Uiso 1 1 calc R . .
C57 C 0.2016(4) -0.0615(3) 0.4977(6) 0.0361(18) Uani 1 1 d . . .
H57 H 0.1838 -0.0310 0.5261 0.043 Uiso 1 1 calc R . .
C58 C 0.2622(4) -0.0587(3) 0.4554(6) 0.0328(17) Uani 1 1 d . . .
C59 C 0.3825(4) -0.1250(3) 0.3161(6) 0.0340(18) Uani 1 1 d . . .
H59A H 0.4096 -0.1040 0.2734 0.041 Uiso 1 1 calc R . .
H59B H 0.3475 -0.1463 0.2657 0.041 Uiso 1 1 calc R . .
C60 C 0.4320(4) -0.1615(3) 0.3898(6) 0.0367(19) Uani 1 1 d . . .
H60A H 0.4065 -0.1780 0.4406 0.044 Uiso 1 1 calc R . .
H60B H 0.4714 -0.1405 0.4321 0.044 Uiso 1 1 calc R . .
C61 C 0.4617(4) -0.2044(3) 0.3300(6) 0.0400(19) Uani 1 1 d . . .
H61A H 0.4888 -0.1880 0.2812 0.048 Uiso 1 1 calc R . .
H61B H 0.4225 -0.2248 0.2859 0.048 Uiso 1 1 calc R . .
C62 C 0.5100(4) -0.2421(3) 0.4072(6) 0.047(2) Uani 1 1 d . . .
H62A H 0.5485 -0.2220 0.4518 0.071 Uiso 1 1 calc R . .
H62B H 0.5296 -0.2687 0.3659 0.071 Uiso 1 1 calc R . .
H62C H 0.4827 -0.2598 0.4531 0.071 Uiso 1 1 calc R . .
C63 C 0.1515(5) -0.2070(3) 0.4479(8) 0.068(3) Uani 1 1 d . . .
H63A H 0.1020 -0.2010 0.4136 0.102 Uiso 1 1 calc R . .
H63B H 0.1547 -0.2198 0.5212 0.102 Uiso 1 1 calc R . .
H63C H 0.1716 -0.2335 0.4071 0.102 Uiso 1 1 calc R . .
C64 C 0.2781(4) 0.0046(4) 0.7441(7) 0.057(2) Uani 1 1 d . . .
H64A H 0.3080 -0.0163 0.7069 0.085 Uiso 1 1 calc R . .
H64B H 0.3066 0.0185 0.8111 0.085 Uiso 1 1 calc R . .
H64C H 0.2571 0.0340 0.6983 0.085 Uiso 1 1 calc R . .
C65 C 0.2216(5) -0.0292(4) 0.7681(7) 0.055(2) Uani 1 1 d . . .
N10 N 0.1783(6) -0.0547(4) 0.7860(8) 0.098(3) Uani 1 1 d . . .
C66 C 0.0595(7) -0.1576(5) -0.2449(11) 0.107(4) Uani 1 1 d . . .
H66A H 0.0813 -0.1254 -0.2102 0.160 Uiso 1 1 calc R . .
H66B H 0.0338 -0.1757 -0.1972 0.160 Uiso 1 1 calc R . .
H66C H 0.0267 -0.1484 -0.3120 0.160 Uiso 1 1 calc R . .
C67 C 0.1120(10) -0.1912(7) -0.2670(12) 0.124(5) Uani 1 1 d . . .
N11 N 0.1613(12) -0.2159(8) -0.2823(15) 0.258(12) Uani 1 1 d . . .

loop_
_atom_site_aniso_label
_atom_site_aniso_U_11
_atom_site_aniso_U_22
_atom_site_aniso_U_33
_atom_site_aniso_U_23
_atom_site_aniso_U_13
_atom_site_aniso_U_12
La1 0.02663(19) 0.01756(17) 0.02181(19) -0.0010(2) 0.00362(14) 0.0024(2)
O1 0.034(3) 0.027(3) 0.034(3) -0.010(2) 0.003(2) 0.006(2)
O2 0.052(3) 0.033(2) 0.033(2) -0.002(3) 0.009(2) 0.005(3)
O3 0.032(3) 0.029(3) 0.037(3) 0.004(2) 0.008(2) 0.007(2)
N1 0.026(3) 0.024(3) 0.032(3) 0.003(3) 0.008(3) 0.003(3)
N2 0.030(3) 0.023(3) 0.033(3) -0.003(3) 0.003(3) 0.002(3)
N3 0.037(4) 0.022(3) 0.033(3) -0.003(3) 0.009(3) 0.001(3)
N4 0.045(4) 0.028(3) 0.025(3) 0.000(3) 0.009(3) -0.004(3)
N5 0.032(3) 0.032(3) 0.031(3) 0.002(3) 0.009(3) -0.007(3)
N6 0.040(4) 0.034(4) 0.042(4) -0.008(3) 0.017(3) -0.005(3)
N7 0.031(3) 0.025(3) 0.021(3) 0.002(2) 0.005(3) 0.003(3)
N8 0.027(3) 0.029(3) 0.026(3) -0.005(3) 0.008(3) 0.002(3)
N9 0.039(3) 0.024(3) 0.034(3) -0.002(3) 0.006(3) 0.001(3)
C1 0.036(4) 0.027(4) 0.027(4) 0.001(3) 0.008(3) 0.001(3)
C2 0.042(5) 0.032(4) 0.030(4) -0.004(3) 0.002(4) -0.001(3)
C3 0.041(5) 0.039(5) 0.027(4) 0.003(3) -0.001(4) -0.015(4)
C4 0.037(4) 0.029(4) 0.032(4) -0.009(3) 0.010(4) -0.013(3)
C5 0.032(4) 0.029(4) 0.030(4) 0.000(3) 0.011(3) -0.008(3)
C6 0.025(4) 0.026(4) 0.030(4) -0.005(3) 0.004(3) -0.005(3)
C7 0.027(4) 0.029(4) 0.035(4) -0.008(3) 0.013(3) -0.001(3)
C8 0.038(4) 0.024(4) 0.036(4) -0.003(3) 0.012(4) 0.007(3)
C9 0.029(4) 0.028(4) 0.034(4) 0.006(3) 0.012(3) -0.003(3)
C10 0.026(4) 0.029(4) 0.030(4) 0.006(3) 0.013(3) 0.009(3)
C11 0.030(4) 0.034(4) 0.029(4) 0.001(3) 0.009(3) 0.006(3)
C12 0.049(5) 0.027(4) 0.031(4) 0.006(3) 0.013(4) 0.015(4)
C13 0.032(4) 0.042(5) 0.029(4) -0.004(3) 0.008(3) 0.005(4)
C14 0.039(4) 0.039(4) 0.027(4) -0.003(3) 0.007(3) 0.001(4)
C15 0.038(4) 0.038(4) 0.032(4) -0.002(3) 0.007(4) 0.001(4)
C16 0.026(4) 0.029(4) 0.031(4) 0.003(3) 0.011(3) 0.004(3)
C17 0.030(4) 0.024(4) 0.039(4) 0.001(3) 0.006(3) -0.004(3)
C18 0.043(5) 0.025(4) 0.036(4) 0.002(3) 0.014(4) 0.006(3)
C19 0.044(4) 0.032(4) 0.036(4) -0.003(4) 0.000(3) 0.008(4)
C20 0.066(6) 0.036(5) 0.045(5) -0.003(4) 0.009(5) 0.014(4)
C21 0.060(6) 0.049(5) 0.033(5) 0.007(4) -0.007(4) 0.008(4)
C22 0.035(4) 0.036(5) 0.036(4) 0.002(3) 0.005(4) -0.007(4)
C23 0.041(4) 0.026(4) 0.038(4) 0.003(4) 0.011(3) -0.009(4)
C24 0.056(5) 0.031(5) 0.053(5) -0.005(4) 0.038(4) -0.006(4)
C25 0.030(4) 0.046(5) 0.048(5) -0.011(4) 0.012(4) -0.003(4)
C26 0.029(4) 0.041(4) 0.035(4) -0.003(4) 0.011(3) -0.005(4)
C27 0.034(4) 0.022(4) 0.044(5) 0.003(3) 0.017(4) 0.000(3)
C28 0.029(4) 0.045(5) 0.045(5) -0.007(4) 0.010(4) -0.002(4)
C29 0.028(4) 0.045(5) 0.037(5) -0.016(4) 0.007(4) -0.003(4)
C30 0.035(4) 0.024(4) 0.040(5) -0.001(3) 0.006(4) 0.001(3)
C31 0.038(4) 0.037(4) 0.024(4) -0.007(3) 0.011(3) -0.002(4)
C32 0.029(4) 0.046(5) 0.034(4) 0.002(4) 0.012(3) -0.003(4)
C33 0.045(5) 0.052(5) 0.038(5) -0.012(4) 0.018(4) -0.003(4)
C34 0.032(5) 0.074(6) 0.036(5) -0.003(4) 0.012(4) 0.008(4)
C35 0.042(5) 0.063(6) 0.044(5) 0.007(5) 0.008(4) -0.010(5)
C36 0.035(4) 0.054(5) 0.030(4) -0.003(4) 0.004(4) -0.010(4)
C37 0.039(4) 0.041(5) 0.022(4) 0.002(3) 0.007(3) -0.002(4)
C38 0.046(5) 0.042(5) 0.051(5) -0.009(4) 0.018(4) -0.005(4)
C39 0.048(5) 0.067(6) 0.057(6) -0.003(5) 0.006(4) -0.003(6)
C40 0.055(6) 0.046(6) 0.107(9) -0.022(6) 0.003(6) -0.014(5)
C41 0.081(8) 0.087(8) 0.077(8) -0.010(6) 0.028(6) -0.032(7)
C42 0.054(6) 0.098(8) 0.065(7) -0.016(6) 0.027(5) 0.004(6)
C43 0.023(4) 0.033(4) 0.026(4) 0.001(3) 0.000(3) 0.003(3)
C44 0.037(4) 0.020(4) 0.047(5) -0.001(3) 0.008(4) 0.007(3)
C45 0.041(5) 0.038(5) 0.043(5) -0.002(4) 0.010(4) 0.001(4)
C46 0.029(4) 0.029(4) 0.050(5) 0.000(3) 0.012(4) 0.008(3)
C47 0.027(4) 0.030(4) 0.028(4) 0.000(3) 0.004(3) 0.006(3)
C48 0.033(4) 0.027(4) 0.034(4) 0.000(3) 0.007(3) -0.001(3)
C49 0.030(4) 0.037(4) 0.033(4) -0.001(3) 0.006(3) 0.006(4)
C50 0.036(4) 0.024(4) 0.039(5) -0.003(3) 0.003(4) 0.002(3)
C51 0.029(4) 0.029(4) 0.033(4) 0.000(3) 0.005(3) 0.005(3)
C52 0.023(4) 0.026(4) 0.033(4) 0.004(3) -0.004(3) 0.006(3)
C53 0.045(5) 0.028(4) 0.038(5) -0.001(3) 0.012(4) 0.004(4)
C54 0.047(5) 0.029(4) 0.049(5) -0.002(4) 0.012(4) 0.005(4)
C55 0.046(5) 0.031(4) 0.064(6) -0.003(4) 0.025(4) -0.001(4)
C56 0.045(5) 0.040(5) 0.066(6) 0.005(4) 0.031(5) 0.005(4)
C57 0.031(4) 0.033(4) 0.045(5) 0.003(4) 0.010(4) 0.003(4)
C58 0.034(4) 0.027(4) 0.038(5) 0.004(3) 0.008(4) 0.001(3)
C59 0.034(4) 0.031(4) 0.038(5) -0.003(3) 0.008(4) 0.001(3)
C60 0.047(5) 0.030(4) 0.032(4) -0.007(3) 0.007(4) -0.001(4)
C61 0.049(5) 0.032(4) 0.039(5) -0.001(4) 0.007(4) 0.008(4)
C62 0.062(6) 0.035(4) 0.047(5) -0.002(4) 0.015(4) 0.018(4)
C63 0.075(7) 0.038(5) 0.101(8) 0.005(5) 0.043(6) -0.009(5)
C64 0.049(5) 0.060(6) 0.064(6) 0.008(5) 0.017(5) 0.006(5)
C65 0.075(7) 0.057(6) 0.037(5) -0.008(4) 0.021(5) -0.007(5)
N10 0.136(9) 0.092(7) 0.080(7) -0.019(6) 0.051(7) -0.058(7)
C66 0.095(10) 0.113(11) 0.117(11) 0.007(9) 0.034(8) 0.010(9)
C67 0.159(16) 0.132(14) 0.099(11) 0.047(10) 0.065(11) 0.035(12)
N11 0.35(3) 0.27(2) 0.195(18) 0.053(15) 0.153(19) 0.17(2)

loop_
_atom_type_symbol
_atom_type_description
_atom_type_scat_dispersion_real
_atom_type_scat_dispersion_imag
_atom_type_scat_source
C C 0.0033 0.0016 'International Tables Vol C Tables 4.2.6.8 and 6.1.1.4'
H H 0.0000 0.0000 'International Tables Vol C Tables 4.2.6.8 and 6.1.1.4'
N N 0.0061 0.0033 'International Tables Vol C Tables 4.2.6.8 and 6.1.1.4'
O O 0.0106 0.0060 'International Tables Vol C Tables 4.2.6.8 and 6.1.1.4'
La La -0.2871 2.4523 'International Tables Vol C Tables 4.2.6.8 and 6.1.1.4'

loop_
_geom_angle_atom_site_label_1
_geom_angle_atom_site_label_2
_geom_angle_atom_site_label_3
_geom_angle
_geom_angle_site_symmetry_1
_geom_angle_site_symmetry_3
_geom_angle_publ_flag
O1 La1 O3 93.14(16) . . ?
O1 La1 O2 77.82(16) . . ?
O3 La1 O2 141.82(16) . . ?
O1 La1 N1 65.57(16) . . ?
O3 La1 N1 71.10(17) . . ?
O2 La1 N1 71.41(17) . . ?
O1 La1 N4 129.70(17) . . ?
O3 La1 N4 137.16(16) . . ?
O2 La1 N4 62.16(17) . . ?
N1 La1 N4 121.62(18) . . ?
O1 La1 N7 79.11(16) . . ?
O3 La1 N7 63.44(17) . . ?
O2 La1 N7 146.33(16) . . ?
N1 La1 N7 119.60(17) . . ?
N4 La1 N7 118.71(17) . . ?
O1 La1 N2 126.50(16) . . ?
O3 La1 N2 75.99(16) . . ?
O2 La1 N2 80.01(17) . . ?
N1 La1 N2 61.32(17) . . ?
N4 La1 N2 77.00(17) . . ?
N7 La1 N2 133.65(17) . . ?
O1 La1 N8 80.08(15) . . ?
O3 La1 N8 123.58(16) . . ?
O2 La1 N8 91.70(16) . . ?
N1 La1 N8 143.97(17) . . ?
N4 La1 N8 72.41(16) . . ?
N7 La1 N8 60.26(16) . . ?
N2 La1 N8 148.61(16) . . ?
O1 La1 N5 146.90(16) . . ?
O3 La1 N5 84.32(16) . . ?
O2 La1 N5 122.77(17) . . ?
N1 La1 N5 141.78(17) . . ?
N4 La1 N5 60.68(17) . . ?
N7 La1 N5 70.23(16) . . ?
N2 La1 N5 84.97(16) . . ?
N8 La1 N5 74.15(16) . . ?
C1 O1 La1 124.0(4) . . ?
C22 O2 La1 123.6(5) . . ?
C43 O3 La1 125.2(4) . . ?
C9 N1 C6 120.2(6) . . ?
C9 N1 La1 125.3(4) . . ?
C6 N1 La1 114.2(4) . . ?
C10 N2 C16 105.6(5) . . ?
C10 N2 La1 114.7(4) . . ?
C16 N2 La1 134.1(4) . . ?
C10 N3 C11 106.4(6) . . ?
C10 N3 C17 131.6(6) . . ?
C11 N3 C17 122.0(6) . . ?
C30 N4 C27 120.7(6) . . ?
C30 N4 La1 122.6(5) . . ?
C27 N4 La1 116.4(4) . . ?
C31 N5 C37 105.2(6) . . ?
C31 N5 La1 106.8(4) . . ?
C37 N5 La1 128.1(4) . . ?
C31 N6 C32 105.7(6) . . ?
C31 N6 C38 126.3(6) . . ?
C32 N6 C38 125.3(6) . . ?
C51 N7 C48 118.7(6) . . ?
C51 N7 La1 125.4(5) . . ?
C48 N7 La1 115.4(4) . . ?
C52 N8 C58 104.2(6) . . ?
C52 N8 La1 117.0(4) . . ?
C58 N8 La1 135.8(4) . . ?
C52 N9 C53 106.9(6) . . ?
C52 N9 C59 131.0(6) . . ?
C53 N9 C59 122.0(6) . . ?
O1 C1 C2 124.7(6) . . ?
O1 C1 C6 118.0(6) . . ?
C2 C1 C6 117.3(6) . . ?
C1 C2 C3 120.9(7) . . ?
C1 C2 H2 119.6 . . ?
C3 C2 H2 119.6 . . ?
C4 C3 C2 122.9(7) . . ?
C4 C3 H3 118.6 . . ?
C2 C3 H3 118.6 . . ?
C3 C4 C5 118.3(7) . . ?
C3 C4 H4 120.8 . . ?
C5 C4 H4 120.8 . . ?
C7 C5 C6 117.5(6) . . ?
C7 C5 C4 123.2(6) . . ?
C6 C5 C4 119.3(6) . . ?
N1 C6 C5 121.6(6) . . ?
N1 C6 C1 117.1(6) . . ?
C5 C6 C1 121.2(6) . . ?
C8 C7 C5 119.4(6) . . ?
C8 C7 H7 120.3 . . ?
C5 C7 H7 120.3 . . ?
C7 C8 C9 119.6(6) . . ?
C7 C8 H8 120.2 . . ?
C9 C8 H8 120.2 . . ?
N1 C9 C8 121.6(6) . . ?
N1 C9 C10 113.1(6) . . ?
C8 C9 C10 125.1(6) . . ?
N2 C10 N3 112.9(6) . . ?
N2 C10 C9 120.4(6) . . ?
N3 C10 C9 126.7(6) . . ?
N3 C11 C12 131.8(7) . . ?
N3 C11 C16 106.2(6) . . ?
C12 C11 C16 121.9(7) . . ?
C11 C12 C13 119.1(7) . . ?
C11 C12 H12 120.4 . . ?
C13 C12 H12 120.4 . . ?
C12 C13 C14 119.2(7) . . ?
C12 C13 C21 121.0(7) . . ?
C14 C13 C21 119.8(7) . . ?
C15 C14 C13 121.6(7) . . ?
C15 C14 H14 119.2 . . ?
C13 C14 H14 119.2 . . ?
C16 C15 C14 119.1(7) . . ?
C16 C15 H15 120.5 . . ?
C14 C15 H15 120.5 . . ?
N2 C16 C15 132.4(6) . . ?
N2 C16 C11 108.8(6) . . ?
C15 C16 C11 118.9(6) . . ?
N3 C17 C18 112.4(6) . . ?
N3 C17 H17A 109.1 . . ?
C18 C17 H17A 109.1 . . ?
N3 C17 H17B 109.1 . . ?
C18 C17 H17B 109.1 . . ?
H17A C17 H17B 107.9 . . ?
C17 C18 C19 112.0(6) . . ?
C17 C18 H18A 109.2 . . ?
C19 C18 H18A 109.2 . . ?
C17 C18 H18B 109.2 . . ?
C19 C18 H18B 109.2 . . ?
H18A C18 H18B 107.9 . . ?
C20 C19 C18 112.8(7) . . ?
C20 C19 H19A 109.0 . . ?
C18 C19 H19A 109.0 . . ?
C20 C19 H19B 109.0 . . ?
C18 C19 H19B 109.0 . . ?
H19A C19 H19B 107.8 . . ?
C19 C20 H20A 109.5 . . ?
C19 C20 H20B 109.5 . . ?
H20A C20 H20B 109.5 . . ?
C19 C20 H20C 109.5 . . ?
H20A C20 H20C 109.5 . . ?
H20B C20 H20C 109.5 . . ?
C13 C21 H21A 109.5 . . ?
C13 C21 H21B 109.5 . . ?
H21A C21 H21B 109.5 . . ?
C13 C21 H21C 109.5 . . ?
H21A C21 H21C 109.5 . . ?
H21B C21 H21C 109.5 . . ?
O2 C22 C23 124.4(7) . . ?
O2 C22 C27 118.5(7) . . ?
C23 C22 C27 117.1(7) . . ?
C22 C23 C24 120.2(7) . . ?
C22 C23 H23 119.9 . . ?
C24 C23 H23 119.9 . . ?
C25 C24 C23 123.3(7) . . ?
C25 C24 H24 118.4 . . ?
C23 C24 H24 118.4 . . ?
C24 C25 C26 118.4(7) . . ?
C24 C25 H25 120.8 . . ?
C26 C25 H25 120.8 . . ?
C28 C26 C25 124.1(7) . . ?
C28 C26 C27 117.2(7) . . ?
C25 C26 C27 118.7(7) . . ?
N4 C27 C22 115.9(7) . . ?
N4 C27 C26 121.8(7) . . ?
C22 C27 C26 122.3(7) . . ?
C29 C28 C26 120.2(7) . . ?
C29 C28 H28 119.9 . . ?
C26 C28 H28 119.9 . . ?
C28 C29 C30 120.4(7) . . ?
C28 C29 H29 119.8 . . ?
C30 C29 H29 119.8 . . ?
N4 C30 C29 119.5(7) . . ?
N4 C30 C31 114.7(6) . . ?
C29 C30 C31 125.6(7) . . ?
N5 C31 N6 112.8(6) . . ?
N5 C31 C30 121.0(6) . . ?
N6 C31 C30 126.2(7) . . ?
C37 C32 C33 124.6(7) . . ?
C37 C32 N6 105.8(7) . . ?
C33 C32 N6 129.6(7) . . ?
C32 C33 C34 115.4(7) . . ?
C32 C33 H33 122.3 . . ?
C34 C33 H33 122.3 . . ?
C35 C34 C33 119.5(8) . . ?
C35 C34 C42 122.1(8) . . ?
C33 C34 C42 118.4(8) . . ?
C36 C35 C34 124.0(8) . . ?
C36 C35 H35 118.0 . . ?
C34 C35 H35 118.0 . . ?
C35 C36 C37 116.8(8) . . ?
C35 C36 H36 121.6 . . ?
C37 C36 H36 121.6 . . ?
N5 C37 C32 110.3(6) . . ?
N5 C37 C36 130.2(7) . . ?
C32 C37 C36 119.5(7) . . ?
C39 C38 N6 114.6(7) . . ?
C39 C38 H38A 108.6 . . ?
N6 C38 H38A 108.6 . . ?
C39 C38 H38B 108.6 . . ?
N6 C38 H38B 108.6 . . ?
H38A C38 H38B 107.6 . . ?
C38 C39 C40 109.9(8) . . ?
C38 C39 H39A 109.7 . . ?
C40 C39 H39A 109.7 . . ?
C38 C39 H39B 109.7 . . ?
C40 C39 H39B 109.7 . . ?
H39A C39 H39B 108.2 . . ?
C41 C40 C39 112.1(8) . . ?
C41 C40 H40A 109.2 . . ?
C39 C40 H40A 109.2 . . ?
C41 C40 H40B 109.2 . . ?
C39 C40 H40B 109.2 . . ?
H40A C40 H40B 107.9 . . ?
C40 C41 H41A 109.5 . . ?
C40 C41 H41B 109.5 . . ?
H41A C41 H41B 109.5 . . ?
C40 C41 H41C 109.5 . . ?
H41A C41 H41C 109.5 . . ?
H41B C41 H41C 109.5 . . ?
C34 C42 H42A 109.5 . . ?
C34 C42 H42B 109.5 . . ?
H42A C42 H42B 109.5 . . ?
C34 C42 H42C 109.5 . . ?
H42A C42 H42C 109.5 . . ?
H42B C42 H42C 109.5 . . ?
O3 C43 C44 125.1(6) . . ?
O3 C43 C48 118.4(6) . . ?
C44 C43 C48 116.5(6) . . ?
C43 C44 C45 121.5(7) . . ?
C43 C44 H44 119.3 . . ?
C45 C44 H44 119.3 . . ?
C46 C45 C44 122.3(8) . . ?
C46 C45 H45 118.8 . . ?
C44 C45 H45 118.8 . . ?
C45 C46 C47 119.3(7) . . ?
C45 C46 H46 120.3 . . ?
C47 C46 H46 120.3 . . ?
C46 C47 C49 125.4(7) . . ?
C46 C47 C48 119.6(6) . . ?
C49 C47 C48 115.1(7) . . ?
N7 C48 C47 123.9(6) . . ?
N7 C48 C43 115.4(6) . . ?
C47 C48 C43 120.7(6) . . ?
C50 C49 C47 120.6(7) . . ?
C50 C49 H49 119.7 . . ?
C47 C49 H49 119.7 . . ?
C49 C50 C51 119.8(7) . . ?
C49 C50 H50 120.1 . . ?
C51 C50 H50 120.1 . . ?
N7 C51 C50 121.9(7) . . ?
N7 C51 C52 113.3(6) . . ?
C50 C51 C52 124.8(6) . . ?
N8 C52 N9 112.7(6) . . ?
N8 C52 C51 120.9(6) . . ?
N9 C52 C51 126.4(7) . . ?
N9 C53 C58 105.8(6) . . ?
N9 C53 C54 131.4(7) . . ?
C58 C53 C54 122.8(7) . . ?
C55 C54 C53 117.9(7) . . ?
C55 C54 H54 121.1 . . ?
C53 C54 H54 121.1 . . ?
C54 C55 C56 120.2(7) . . ?
C54 C55 C63 121.0(7) . . ?
C56 C55 C63 118.8(7) . . ?
C57 C56 C55 121.3(7) . . ?
C57 C56 H56 119.4 . . ?
C55 C56 H56 119.4 . . ?
C56 C57 C58 118.2(7) . . ?
C56 C57 H57 120.9 . . ?
C58 C57 H57 120.9 . . ?
C53 C58 N8 110.3(6) . . ?
C53 C58 C57 119.5(7) . . ?
N8 C58 C57 130.1(7) . . ?
N9 C59 C60 112.0(6) . . ?
N9 C59 H59A 109.2 . . ?
C60 C59 H59A 109.2 . . ?
N9 C59 H59B 109.2 . . ?
C60 C59 H59B 109.2 . . ?
H59A C59 H59B 107.9 . . ?
C59 C60 C61 112.6(6) . . ?
C59 C60 H60A 109.1 . . ?
C61 C60 H60A 109.1 . . ?
C59 C60 H60B 109.1 . . ?
C61 C60 H60B 109.1 . . ?
H60A C60 H60B 107.8 . . ?
C60 C61 C62 111.6(6) . . ?
C60 C61 H61A 109.3 . . ?
C62 C61 H61A 109.3 . . ?
C60 C61 H61B 109.3 . . ?
C62 C61 H61B 109.3 . . ?
H61A C61 H61B 108.0 . . ?
C61 C62 H62A 109.5 . . ?
C61 C62 H62B 109.5 . . ?
H62A C62 H62B 109.5 . . ?
C61 C62 H62C 109.5 . . ?
H62A C62 H62C 109.5 . . ?
H62B C62 H62C 109.5 . . ?
C55 C63 H63A 109.5 . . ?
C55 C63 H63B 109.5 . . ?
H63A C63 H63B 109.5 . . ?
C55 C63 H63C 109.5 . . ?
H63A C63 H63C 109.5 . . ?
H63B C63 H63C 109.5 . . ?
C65 C64 H64A 109.5 . . ?
C65 C64 H64B 109.5 . . ?
H64A C64 H64B 109.5 . . ?
C65 C64 H64C 109.5 . . ?
H64A C64 H64C 109.5 . . ?
H64B C64 H64C 109.5 . . ?
N10 C65 C64 179.5(13) . . ?
C67 C66 H66A 109.5 . . ?
C67 C66 H66B 109.5 . . ?
H66A C66 H66B 109.5 . . ?
C67 C66 H66C 109.5 . . ?
H66A C66 H66C 109.5 . . ?
H66B C66 H66C 109.5 . . ?
N11 C67 C66 173(2) . . ?

loop_
_geom_bond_atom_site_label_1
_geom_bond_atom_site_label_2
_geom_bond_distance
_geom_bond_site_symmetry_2
_geom_bond_publ_flag
La1 O1 2.337(4) . ?
La1 O3 2.374(5) . ?
La1 O2 2.451(5) . ?
La1 N1 2.584(5) . ?
La1 N4 2.642(6) . ?
La1 N7 2.653(6) . ?
La1 N2 2.704(5) . ?
La1 N8 2.744(5) . ?
La1 N5 2.865(6) . ?
O1 C1 1.312(8) . ?
O2 C22 1.310(8) . ?
O3 C43 1.322(8) . ?
N1 C9 1.319(8) . ?
N1 C6 1.353(8) . ?
N2 C10 1.330(8) . ?
N2 C16 1.378(8) . ?
N3 C10 1.370(8) . ?
N3 C11 1.372(8) . ?
N3 C17 1.466(8) . ?
N4 C30 1.335(9) . ?
N4 C27 1.356(9) . ?
N5 C31 1.325(8) . ?
N5 C37 1.381(9) . ?
N6 C31 1.369(9) . ?
N6 C32 1.402(9) . ?
N6 C38 1.482(9) . ?
N7 C51 1.333(8) . ?
N7 C48 1.357(8) . ?
N8 C52 1.337(8) . ?
N8 C58 1.391(8) . ?
N9 C52 1.363(9) . ?
N9 C53 1.379(9) . ?
N9 C59 1.491(9) . ?
C1 C2 1.387(9) . ?
C1 C6 1.438(9) . ?
C2 C3 1.407(10) . ?
C2 H2 0.9500 . ?
C3 C4 1.371(10) . ?
C3 H3 0.9500 . ?
C4 C5 1.425(9) . ?
C4 H4 0.9500 . ?
C5 C7 1.414(9) . ?
C5 C6 1.420(9) . ?
C7 C8 1.368(9) . ?
C7 H7 0.9500 . ?
C8 C9 1.416(9) . ?
C8 H8 0.9500 . ?
C9 C10 1.478(9) . ?
C11 C12 1.381(9) . ?
C11 C16 1.425(9) . ?
C12 C13 1.381(10) . ?
C12 H12 0.9500 . ?
C13 C14 1.417(10) . ?
C13 C21 1.505(9) . ?
C14 C15 1.394(9) . ?
C14 H14 0.9500 . ?
C15 C16 1.379(9) . ?
C15 H15 0.9500 . ?
C17 C18 1.513(9) . ?
C17 H17A 0.9900 . ?
C17 H17B 0.9900 . ?
C18 C19 1.525(9) . ?
C18 H18A 0.9900 . ?
C18 H18B 0.9900 . ?
C19 C20 1.508(10) . ?
C19 H19A 0.9900 . ?
C19 H19B 0.9900 . ?
C20 H20A 0.9800 . ?
C20 H20B 0.9800 . ?
C20 H20C 0.9800 . ?
C21 H21A 0.9800 . ?
C21 H21B 0.9800 . ?
C21 H21C 0.9800 . ?
C22 C23 1.388(10) . ?
C22 C27 1.417(10) . ?
C23 C24 1.403(10) . ?
C23 H23 0.9500 . ?
C24 C25 1.365(10) . ?
C24 H24 0.9500 . ?
C25 C26 1.411(10) . ?
C25 H25 0.9500 . ?
C26 C28 1.397(10) . ?
C26 C27 1.418(10) . ?
C28 C29 1.359(10) . ?
C28 H28 0.9500 . ?
C29 C30 1.425(9) . ?
C29 H29 0.9500 . ?
C30 C31 1.443(10) . ?
C32 C37 1.382(10) . ?
C32 C33 1.392(10) . ?
C33 C34 1.412(11) . ?
C33 H33 0.9500 . ?
C34 C35 1.395(11) . ?
C34 C42 1.503(11) . ?
C35 C36 1.372(11) . ?
C35 H35 0.9500 . ?
C36 C37 1.398(10) . ?
C36 H36 0.9500 . ?
C38 C39 1.473(10) . ?
C38 H38A 0.9900 . ?
C38 H38B 0.9900 . ?
C39 C40 1.561(12) . ?
C39 H39A 0.9900 . ?
C39 H39B 0.9900 . ?
C40 C41 1.545(13) . ?
C40 H40A 0.9900 . ?
C40 H40B 0.9900 . ?
C41 H41A 0.9800 . ?
C41 H41B 0.9800 . ?
C41 H41C 0.9800 . ?
C42 H42A 0.9800 . ?
C42 H42B 0.9800 . ?
C42 H42C 0.9800 . ?
C43 C44 1.388(10) . ?
C43 C48 1.443(9) . ?
C44 C45 1.392(10) . ?
C44 H44 0.9500 . ?
C45 C46 1.365(9) . ?
C45 H45 0.9500 . ?
C46 C47 1.390(9) . ?
C46 H46 0.9500 . ?
C47 C49 1.419(9) . ?
C47 C48 1.423(9) . ?
C49 C50 1.371(10) . ?
C49 H49 0.9500 . ?
C50 C51 1.399(10) . ?
C50 H50 0.9500 . ?
C51 C52 1.463(10) . ?
C53 C58 1.389(10) . ?
C53 C54 1.392(10) . ?
C54 C55 1.382(10) . ?
C54 H54 0.9500 . ?
C55 C56 1.413(10) . ?
C55 C63 1.525(10) . ?
C56 C57 1.396(10) . ?
C56 H56 0.9500 . ?
C57 C58 1.398(10) . ?
C57 H57 0.9500 . ?
C59 C60 1.508(9) . ?
C59 H59A 0.9900 . ?
C59 H59B 0.9900 . ?
C60 C61 1.513(10) . ?
C60 H60A 0.9900 . ?
C60 H60B 0.9900 . ?
C61 C62 1.538(10) . ?
C61 H61A 0.9900 . ?
C61 H61B 0.9900 . ?
C62 H62A 0.9800 . ?
C62 H62B 0.9800 . ?
C62 H62C 0.9800 . ?
C63 H63A 0.9800 . ?
C63 H63B 0.9800 . ?
C63 H63C 0.9800 . ?
C64 C65 1.475(12) . ?
C64 H64A 0.9800 . ?
C64 H64B 0.9800 . ?
C64 H64C 0.9800 . ?
C65 N10 1.121(11) . ?
C66 C67 1.402(18) . ?
C66 H66A 0.9800 . ?
C66 H66B 0.9800 . ?
C66 H66C 0.9800 . ?
C67 N11 1.195(19) . ?

loop_
_geom_torsion_atom_site_label_1
_geom_torsion_atom_site_label_2
_geom_torsion_atom_site_label_3
_geom_torsion_atom_site_label_4
_geom_torsion
_geom_torsion_site_symmetry_1
_geom_torsion_site_symmetry_2
_geom_torsion_site_symmetry_3
_geom_torsion_site_symmetry_4
_geom_torsion_publ_flag
O3 La1 O1 C1 77.0(5) . . . . ?
O2 La1 O1 C1 -65.5(5) . . . . ?
N1 La1 O1 C1 9.4(5) . . . . ?
N4 La1 O1 C1 -102.4(5) . . . . ?
N7 La1 O1 C1 139.2(5) . . . . ?
N2 La1 O1 C1 2.2(6) . . . . ?
N8 La1 O1 C1 -159.4(5) . . . . ?
N5 La1 O1 C1 161.4(5) . . . . ?
O1 La1 O2 C22 -164.7(5) . . . . ?
O3 La1 O2 C22 115.9(5) . . . . ?
N1 La1 O2 C22 127.2(6) . . . . ?
N4 La1 O2 C22 -16.2(5) . . . . ?
N7 La1 O2 C22 -117.0(5) . . . . ?
N2 La1 O2 C22 64.3(5) . . . . ?
N8 La1 O2 C22 -85.2(5) . . . . ?
N5 La1 O2 C22 -13.0(6) . . . . ?
O1 La1 O3 C43 63.4(5) . . . . ?
O2 La1 O3 C43 137.7(5) . . . . ?
N1 La1 O3 C43 126.3(5) . . . . ?
N4 La1 O3 C43 -117.2(5) . . . . ?
N7 La1 O3 C43 -12.7(5) . . . . ?
N2 La1 O3 C43 -169.7(5) . . . . ?
N8 La1 O3 C43 -16.7(6) . . . . ?
N5 La1 O3 C43 -83.4(5) . . . . ?
O1 La1 N1 C9 178.1(6) . . . . ?
O3 La1 N1 C9 75.5(5) . . . . ?
O2 La1 N1 C9 -97.1(5) . . . . ?
N4 La1 N1 C9 -58.9(6) . . . . ?
N7 La1 N1 C9 117.9(5) . . . . ?
N2 La1 N1 C9 -8.5(5) . . . . ?
N8 La1 N1 C9 -163.0(5) . . . . ?
N5 La1 N1 C9 22.6(7) . . . . ?
O1 La1 N1 C6 -7.2(4) . . . . ?
O3 La1 N1 C6 -109.8(5) . . . . ?
O2 La1 N1 C6 77.6(5) . . . . ?
N4 La1 N1 C6 115.8(5) . . . . ?
N7 La1 N1 C6 -67.4(5) . . . . ?
N2 La1 N1 C6 166.2(5) . . . . ?
N8 La1 N1 C6 11.7(6) . . . . ?
N5 La1 N1 C6 -162.7(4) . . . . ?
O1 La1 N2 C10 25.1(5) . . . . ?
O3 La1 N2 C10 -58.3(5) . . . . ?
O2 La1 N2 C10 91.7(5) . . . . ?
N1 La1 N2 C10 17.5(4) . . . . ?
N4 La1 N2 C10 155.2(5) . . . . ?
N7 La1 N2 C10 -87.3(5) . . . . ?
N8 La1 N2 C10 168.4(4) . . . . ?
N5 La1 N2 C10 -143.7(5) . . . . ?
O1 La1 N2 C16 174.5(6) . . . . ?
O3 La1 N2 C16 91.1(6) . . . . ?
O2 La1 N2 C16 -118.9(6) . . . . ?
N1 La1 N2 C16 167.0(7) . . . . ?
N4 La1 N2 C16 -55.4(6) . . . . ?
N7 La1 N2 C16 62.1(7) . . . . ?
N8 La1 N2 C16 -42.2(8) . . . . ?
N5 La1 N2 C16 5.7(6) . . . . ?
O1 La1 N4 C30 -130.9(5) . . . . ?
O3 La1 N4 C30 50.0(6) . . . . ?
O2 La1 N4 C30 -172.5(6) . . . . ?
N1 La1 N4 C30 146.0(5) . . . . ?
N7 La1 N4 C30 -30.9(6) . . . . ?
N2 La1 N4 C30 102.1(5) . . . . ?
N8 La1 N4 C30 -70.8(5) . . . . ?
N5 La1 N4 C30 10.5(5) . . . . ?
O1 La1 N4 C27 56.5(5) . . . . ?
O3 La1 N4 C27 -122.6(5) . . . . ?
O2 La1 N4 C27 14.9(4) . . . . ?
N1 La1 N4 C27 -26.6(5) . . . . ?
N7 La1 N4 C27 156.5(4) . . . . ?
N2 La1 N4 C27 -70.5(5) . . . . ?
N8 La1 N4 C27 116.6(5) . . . . ?
N5 La1 N4 C27 -162.0(5) . . . . ?
O1 La1 N5 C31 92.8(5) . . . . ?
O3 La1 N5 C31 179.8(5) . . . . ?
O2 La1 N5 C31 -29.1(5) . . . . ?
N1 La1 N5 C31 -130.9(4) . . . . ?
N4 La1 N5 C31 -25.9(4) . . . . ?
N7 La1 N5 C31 116.0(5) . . . . ?
N2 La1 N5 C31 -103.8(5) . . . . ?
N8 La1 N5 C31 52.5(4) . . . . ?
O1 La1 N5 C37 -33.1(7) . . . . ?
O3 La1 N5 C37 54.0(6) . . . . ?
O2 La1 N5 C37 -154.9(5) . . . . ?
N1 La1 N5 C37 103.3(6) . . . . ?
N4 La1 N5 C37 -151.7(6) . . . . ?
N7 La1 N5 C37 -9.8(5) . . . . ?
N2 La1 N5 C37 130.3(6) . . . . ?
N8 La1 N5 C37 -73.3(6) . . . . ?
O1 La1 N7 C51 84.2(5) . . . . ?
O3 La1 N7 C51 -176.7(6) . . . . ?
O2 La1 N7 C51 36.8(7) . . . . ?
N1 La1 N7 C51 137.8(5) . . . . ?
N4 La1 N7 C51 -45.3(6) . . . . ?
N2 La1 N7 C51 -145.0(5) . . . . ?
N8 La1 N7 C51 -0.5(5) . . . . ?
N5 La1 N7 C51 -83.1(5) . . . . ?
O1 La1 N7 C48 -87.1(5) . . . . ?
O3 La1 N7 C48 12.0(4) . . . . ?
O2 La1 N7 C48 -134.6(5) . . . . ?
N1 La1 N7 C48 -33.5(5) . . . . ?
N4 La1 N7 C48 143.4(4) . . . . ?
N2 La1 N7 C48 43.7(5) . . . . ?
N8 La1 N7 C48 -171.8(5) . . . . ?
N5 La1 N7 C48 105.6(5) . . . . ?
O1 La1 N8 C52 -93.2(5) . . . . ?
O3 La1 N8 C52 -6.0(5) . . . . ?
O2 La1 N8 C52 -170.5(5) . . . . ?
N1 La1 N8 C52 -110.6(5) . . . . ?
N4 La1 N8 C52 129.5(5) . . . . ?
N7 La1 N8 C52 -10.1(4) . . . . ?
N2 La1 N8 C52 116.0(5) . . . . ?
N5 La1 N8 C52 65.8(5) . . . . ?
O1 La1 N8 C58 110.4(7) . . . . ?
O3 La1 N8 C58 -162.5(6) . . . . ?
O2 La1 N8 C58 33.0(6) . . . . ?
N1 La1 N8 C58 92.9(7) . . . . ?
N4 La1 N8 C58 -27.0(6) . . . . ?
N7 La1 N8 C58 -166.6(7) . . . . ?
N2 La1 N8 C58 -40.5(8) . . . . ?
N5 La1 N8 C58 -90.6(6) . . . . ?
La1 O1 C1 C2 169.4(5) . . . . ?
La1 O1 C1 C6 -10.6(9) . . . . ?
O1 C1 C2 C3 -179.9(7) . . . . ?
C6 C1 C2 C3 0.1(11) . . . . ?
C1 C2 C3 C4 -1.0(12) . . . . ?
C2 C3 C4 C5 -0.1(11) . . . . ?
C3 C4 C5 C7 179.3(7) . . . . ?
C3 C4 C5 C6 2.1(10) . . . . ?
C9 N1 C6 C5 0.8(10) . . . . ?
La1 N1 C6 C5 -174.2(5) . . . . ?
C9 N1 C6 C1 -179.8(6) . . . . ?
La1 N1 C6 C1 5.2(8) . . . . ?
C7 C5 C6 N1 -1.0(10) . . . . ?
C4 C5 C6 N1 176.3(6) . . . . ?
C7 C5 C6 C1 179.6(6) . . . . ?
C4 C5 C6 C1 -3.1(10) . . . . ?
O1 C1 C6 N1 2.5(10) . . . . ?
C2 C1 C6 N1 -177.5(6) . . . . ?
O1 C1 C6 C5 -178.1(6) . . . . ?
C2 C1 C6 C5 1.9(10) . . . . ?
C6 C5 C7 C8 -0.1(10) . . . . ?
C4 C5 C7 C8 -177.4(7) . . . . ?
C5 C7 C8 C9 1.4(10) . . . . ?
C6 N1 C9 C8 0.6(10) . . . . ?
La1 N1 C9 C8 175.0(5) . . . . ?
C6 N1 C9 C10 -175.2(6) . . . . ?
La1 N1 C9 C10 -0.8(8) . . . . ?
C7 C8 C9 N1 -1.7(11) . . . . ?
C7 C8 C9 C10 173.5(6) . . . . ?
C16 N2 C10 N3 -3.4(8) . . . . ?
La1 N2 C10 N3 154.3(4) . . . . ?
C16 N2 C10 C9 175.3(6) . . . . ?
La1 N2 C10 C9 -27.0(8) . . . . ?
C11 N3 C10 N2 3.3(8) . . . . ?
C17 N3 C10 N2 -175.1(6) . . . . ?
C11 N3 C10 C9 -175.3(7) . . . . ?
C17 N3 C10 C9 6.3(12) . . . . ?
N1 C9 C10 N2 19.5(9) . . . . ?
C8 C9 C10 N2 -156.0(7) . . . . ?
N1 C9 C10 N3 -162.0(6) . . . . ?
C8 C9 C10 N3 22.5(11) . . . . ?
C10 N3 C11 C12 -177.3(8) . . . . ?
C17 N3 C11 C12 1.3(12) . . . . ?
C10 N3 C11 C16 -1.7(8) . . . . ?
C17 N3 C11 C16 176.9(6) . . . . ?
N3 C11 C12 C13 179.1(7) . . . . ?
C16 C11 C12 C13 4.1(11) . . . . ?
C11 C12 C13 C14 -0.9(11) . . . . ?
C11 C12 C13 C21 -178.5(7) . . . . ?
C12 C13 C14 C15 -1.7(11) . . . . ?
C21 C13 C14 C15 175.9(7) . . . . ?
C13 C14 C15 C16 1.2(11) . . . . ?
C10 N2 C16 C15 -177.2(8) . . . . ?
La1 N2 C16 C15 31.5(12) . . . . ?
C10 N2 C16 C11 2.2(8) . . . . ?
La1 N2 C16 C11 -149.1(5) . . . . ?
C14 C15 C16 N2 -178.7(7) . . . . ?
C14 C15 C16 C11 2.0(11) . . . . ?
N3 C11 C16 N2 -0.2(8) . . . . ?
C12 C11 C16 N2 175.9(7) . . . . ?
N3 C11 C16 C15 179.2(6) . . . . ?
C12 C11 C16 C15 -4.7(11) . . . . ?
C10 N3 C17 C18 -103.6(8) . . . . ?
C11 N3 C17 C18 78.2(8) . . . . ?
N3 C17 C18 C19 -174.7(6) . . . . ?
C17 C18 C19 C20 179.3(6) . . . . ?
La1 O2 C22 C23 -166.8(5) . . . . ?
La1 O2 C22 C27 16.2(9) . . . . ?
O2 C22 C23 C24 -179.8(7) . . . . ?
C27 C22 C23 C24 -2.8(11) . . . . ?
C22 C23 C24 C25 3.0(12) . . . . ?
C23 C24 C25 C26 -0.5(12) . . . . ?
C24 C25 C26 C28 175.1(7) . . . . ?
C24 C25 C26 C27 -2.1(11) . . . . ?
C30 N4 C27 C22 173.5(6) . . . . ?
La1 N4 C27 C22 -13.8(8) . . . . ?
C30 N4 C27 C26 -4.0(10) . . . . ?
La1 N4 C27 C26 168.7(5) . . . . ?
O2 C22 C27 N4 -0.1(10) . . . . ?
C23 C22 C27 N4 -177.3(6) . . . . ?
O2 C22 C27 C26 177.4(7) . . . . ?
C23 C22 C27 C26 0.2(11) . . . . ?
C28 C26 C27 N4 2.3(11) . . . . ?
C25 C26 C27 N4 179.6(7) . . . . ?
C28 C26 C27 C22 -175.1(7) . . . . ?
C25 C26 C27 C22 2.3(11) . . . . ?
C25 C26 C28 C29 -175.5(8) . . . . ?
C27 C26 C28 C29 1.7(11) . . . . ?
C26 C28 C29 C30 -3.8(12) . . . . ?
C27 N4 C30 C29 1.8(10) . . . . ?
La1 N4 C30 C29 -170.5(5) . . . . ?
C27 N4 C30 C31 177.9(6) . . . . ?
La1 N4 C30 C31 5.6(8) . . . . ?
C28 C29 C30 N4 2.2(11) . . . . ?
C28 C29 C30 C31 -173.5(7) . . . . ?
C37 N5 C31 N6 2.5(8) . . . . ?
La1 N5 C31 N6 -136.1(5) . . . . ?
C37 N5 C31 C30 -177.5(6) . . . . ?
La1 N5 C31 C30 43.9(8) . . . . ?
C32 N6 C31 N5 -0.4(8) . . . . ?
C38 N6 C31 N5 161.8(7) . . . . ?
C32 N6 C31 C30 179.6(7) . . . . ?
C38 N6 C31 C30 -18.2(12) . . . . ?
N4 C30 C31 N5 -37.2(10) . . . . ?
C29 C30 C31 N5 138.6(8) . . . . ?
N4 C30 C31 N6 142.8(7) . . . . ?
C29 C30 C31 N6 -41.4(12) . . . . ?
C31 N6 C32 C37 -1.9(8) . . . . ?
C38 N6 C32 C37 -164.3(7) . . . . ?
C31 N6 C32 C33 178.8(8) . . . . ?
C38 N6 C32 C33 16.3(13) . . . . ?
C37 C32 C33 C34 1.2(12) . . . . ?
N6 C32 C33 C34 -179.5(7) . . . . ?
C32 C33 C34 C35 -3.8(11) . . . . ?
C32 C33 C34 C42 177.6(7) . . . . ?
C33 C34 C35 C36 4.2(13) . . . . ?
C42 C34 C35 C36 -177.3(8) . . . . ?
C34 C35 C36 C37 -1.7(12) . . . . ?
C31 N5 C37 C32 -3.7(8) . . . . ?
La1 N5 C37 C32 122.7(6) . . . . ?
C31 N5 C37 C36 178.2(8) . . . . ?
La1 N5 C37 C36 -55.3(10) . . . . ?
C33 C32 C37 N5 -177.1(7) . . . . ?
N6 C32 C37 N5 3.5(8) . . . . ?
C33 C32 C37 C36 1.2(12) . . . . ?
N6 C32 C37 C36 -178.2(6) . . . . ?
C35 C36 C37 N5 176.9(7) . . . . ?
C35 C36 C37 C32 -1.0(11) . . . . ?
C31 N6 C38 C39 114.7(9) . . . . ?
C32 N6 C38 C39 -86.5(9) . . . . ?
N6 C38 C39 C40 -177.8(7) . . . . ?
C38 C39 C40 C41 63.3(10) . . . . ?
La1 O3 C43 C44 -170.2(5) . . . . ?
La1 O3 C43 C48 12.3(8) . . . . ?
O3 C43 C44 C45 178.8(7) . . . . ?
C48 C43 C44 C45 -3.7(11) . . . . ?
C43 C44 C45 C46 1.8(12) . . . . ?
C44 C45 C46 C47 1.1(12) . . . . ?
C45 C46 C47 C49 177.1(7) . . . . ?
C45 C46 C47 C48 -1.8(11) . . . . ?
C51 N7 C48 C47 -2.8(10) . . . . ?
La1 N7 C48 C47 169.2(5) . . . . ?
C51 N7 C48 C43 176.9(6) . . . . ?
La1 N7 C48 C43 -11.2(8) . . . . ?
C46 C47 C48 N7 179.4(7) . . . . ?
C49 C47 C48 N7 0.4(10) . . . . ?
C46 C47 C48 C43 -0.2(11) . . . . ?
C49 C47 C48 C43 -179.2(6) . . . . ?
O3 C43 C48 N7 0.9(9) . . . . ?
C44 C43 C48 N7 -176.8(6) . . . . ?
O3 C43 C48 C47 -179.5(6) . . . . ?
C44 C43 C48 C47 2.9(10) . . . . ?
C46 C47 C49 C50 -177.5(7) . . . . ?
C48 C47 C49 C50 1.5(10) . . . . ?
C47 C49 C50 C51 -1.1(11) . . . . ?
C48 N7 C51 C50 3.3(10) . . . . ?
La1 N7 C51 C50 -167.8(5) . . . . ?
C48 N7 C51 C52 -179.1(6) . . . . ?
La1 N7 C51 C52 9.9(8) . . . . ?
C49 C50 C51 N7 -1.4(11) . . . . ?
C49 C50 C51 C52 -178.8(7) . . . . ?
C58 N8 C52 N9 3.2(8) . . . . ?
La1 N8 C52 N9 -160.1(4) . . . . ?
C58 N8 C52 C51 -176.3(6) . . . . ?
La1 N8 C52 C51 20.4(8) . . . . ?
C53 N9 C52 N8 -2.7(8) . . . . ?
C59 N9 C52 N8 172.7(6) . . . . ?
C53 N9 C52 C51 176.8(6) . . . . ?
C59 N9 C52 C51 -7.8(11) . . . . ?
N7 C51 C52 N8 -20.2(9) . . . . ?
C50 C51 C52 N8 157.4(7) . . . . ?
N7 C51 C52 N9 160.4(6) . . . . ?
C50 C51 C52 N9 -22.0(11) . . . . ?
C52 N9 C53 C58 0.9(8) . . . . ?
C59 N9 C53 C58 -175.0(6) . . . . ?
C52 N9 C53 C54 -180.0(8) . . . . ?
C59 N9 C53 C54 4.1(12) . . . . ?
N9 C53 C54 C55 -179.5(8) . . . . ?
C58 C53 C54 C55 -0.5(12) . . . . ?
C53 C54 C55 C56 -0.7(12) . . . . ?
C53 C54 C55 C63 178.9(8) . . . . ?
C54 C55 C56 C57 2.5(13) . . . . ?
C63 C55 C56 C57 -177.1(8) . . . . ?
C55 C56 C57 C58 -3.0(12) . . . . ?
N9 C53 C58 N8 1.1(8) . . . . ?
C54 C53 C58 N8 -178.2(7) . . . . ?
N9 C53 C58 C57 179.2(6) . . . . ?
C54 C53 C58 C57 0.0(12) . . . . ?
C52 N8 C58 C53 -2.6(8) . . . . ?
La1 N8 C58 C53 155.9(5) . . . . ?
C52 N8 C58 C57 179.5(8) . . . . ?
La1 N8 C58 C57 -22.0(12) . . . . ?
C56 C57 C58 C53 1.7(11) . . . . ?
C56 C57 C58 N8 179.5(7) . . . . ?
C52 N9 C59 C60 103.6(8) . . . . ?
C53 N9 C59 C60 -81.6(8) . . . . ?
N9 C59 C60 C61 170.9(6) . . . . ?
C59 C60 C61 C62 -178.0(6) . . . . ?

loop_
_platon_squeeze_void_nr
_platon_squeeze_void_average_x
_platon_squeeze_void_average_y
_platon_squeeze_void_average_z
_platon_squeeze_void_volume
_platon_squeeze_void_count_electrons
_platon_squeeze_void_content
1 0.319 0.750 0.005 270 81 ' '
2 0.681 0.250 0.035 270 79 ' '
